data_4502643
loop_
_publ_author_name
'Yi, Fei-Yan'
'Lin, Qi-Pu'
'Zhou, Tian-Hua'
'Mao, Jiang-Gao'

_publ_section_title
;
 A Series of Novel Lanthanide(III) Trisulfonates Based on Dinuclear
 Clusters
;
_journal_issue 4
_journal_name_full 'Crystal Growth &amp; Design'
_journal_page_first 1788
_journal_paper_doi 10.1021/cg901463f
_journal_volume 10
_journal_year 2010
_chemical_formula_sum 'C30 H31 La N4 O19 S3'
_chemical_formula_weight 986.68
_chemical_name_systematic
; 
 ? 
;
_space_group_IT_number 15
_symmetry_cell_setting monoclinic
_symmetry_space_group_name_Hall '-C 2yc'
_symmetry_space_group_name_H-M 'C 1 2/c 1'
_atom_sites_solution_hydrogens geom
_atom_sites_solution_primary direct
_atom_sites_solution_secondary difmap
_audit_creation_method SHELXL-97
_cell_angle_alpha 90.00
_cell_angle_beta 101.896(6)
_cell_angle_gamma 90.00
_cell_formula_units_Z 8
_cell_length_a 14.135(6)
_cell_length_b 19.972(8)
_cell_length_c 24.824(11)
_cell_measurement_reflns_used 7202
_cell_measurement_temperature 293(2)
_cell_measurement_theta_max 27.4758
_cell_measurement_theta_min 2.6393
_cell_volume 6857(5)
_computing_cell_refinement 'CrystalClear (Rigaku/MSC Inc., 2005)'
_computing_data_collection 'CrystalClear (Rigaku/MSC Inc., 2005)'
_computing_data_reduction 'CrystalClear (Rigaku/MSC Inc., 2005)'
_computing_structure_refinement 'SHELXL-97 (Sheldrick, 1997)'
_computing_structure_solution 'SHELXS-97 (Sheldrick, 1990)'
_diffrn_ambient_temperature 293(2)
_diffrn_detector_area_resol_mean 28.5714
_diffrn_measured_fraction_theta_full 0.994
_diffrn_measured_fraction_theta_max 0.994
_diffrn_measurement_device_type 'Saturn70 (4x4 bin mode)'
_diffrn_measurement_method CCD_Profile_fitting
_diffrn_radiation_monochromator graphite
_diffrn_radiation_source 'fine-focus sealed tube'
_diffrn_radiation_type MoK\a
_diffrn_radiation_wavelength 0.71073
_diffrn_reflns_av_R_equivalents 0.0561
_diffrn_reflns_av_sigmaI/netI 0.0677
_diffrn_reflns_limit_h_max 18
_diffrn_reflns_limit_h_min -18
_diffrn_reflns_limit_k_max 22
_diffrn_reflns_limit_k_min -25
_diffrn_reflns_limit_l_max 32
_diffrn_reflns_limit_l_min -30
_diffrn_reflns_number 27001
_diffrn_reflns_theta_full 27.46
_diffrn_reflns_theta_max 27.46
_diffrn_reflns_theta_min 2.10
_exptl_absorpt_coefficient_mu 1.523
_exptl_absorpt_correction_T_max 1
_exptl_absorpt_correction_T_min 0.8626
_exptl_absorpt_correction_type multi-scan
_exptl_crystal_colour buff
_exptl_crystal_density_diffrn 1.911
_exptl_crystal_density_method 'not measured'
_exptl_crystal_description Prism
_exptl_crystal_F_000 3968
_exptl_crystal_size_max 0.08
_exptl_crystal_size_mid 0.08
_exptl_crystal_size_min 0.05
_refine_diff_density_max 1.572
_refine_diff_density_min -0.973
_refine_diff_density_rms 0.118
_refine_ls_extinction_coef 0.00005(5)
_refine_ls_extinction_expression Fc^*^=kFc[1+0.001xFc^2^\l^3^/sin(2\q)]^-1/4^
_refine_ls_extinction_method SHELXL
_refine_ls_goodness_of_fit_ref 1.111
_refine_ls_hydrogen_treatment constr
_refine_ls_matrix_type full
_refine_ls_number_parameters 519
_refine_ls_number_reflns 7806
_refine_ls_number_restraints 0
_refine_ls_restrained_S_all 1.111
_refine_ls_R_factor_all 0.0734
_refine_ls_R_factor_gt 0.0577
_refine_ls_shift/su_max 0.001
_refine_ls_shift/su_mean 0.000
_refine_ls_structure_factor_coef Fsqd
_refine_ls_weighting_details 'calc w=1/[\s^2^(Fo^2^)+(0.0340P)^2^+35.8217P] where P=(Fo^2^+2Fc^2^)/3'
_refine_ls_weighting_scheme calc
_refine_ls_wR_factor_gt 0.1109
_refine_ls_wR_factor_ref 0.1198
_reflns_number_gt 6417
_reflns_number_total 7806
_reflns_threshold_expression >2sigma(I)
_cod_data_source_file cg901463f_si_001.cif
_cod_data_source_block 2
_cod_depositor_comments
;
The following automatic conversions were performed:

'_exptl_absorpt_correction_type' value 'Multi-scan' changed to
'multi-scan' according to
/home/saulius/struct/CIF-dictionaries/cif_core.dic dictionary named
'cif_core.dic' version 2.4.2 from 2011-04-26.

Automatic conversion script
Id: cif_fix_values 1715 2011-07-08 13:25:40Z adriana 
;
_cod_original_cell_volume 6858(5)
_cod_original_sg_symbol_H-M C2/c
_cod_database_code 4502643

loop_
_symmetry_equiv_pos_as_xyz
'x, y, z'
'-x, y, -z+1/2'
'x+1/2, y+1/2, z'
'-x+1/2, y+1/2, -z+1/2'
'-x, -y, -z'
'x, -y, z-1/2'
'-x+1/2, -y+1/2, -z'
'x+1/2, -y+1/2, z-1/2'

loop_
_atom_site_label
_atom_site_type_symbol
_atom_site_fract_x
_atom_site_fract_y
_atom_site_fract_z
_atom_site_U_iso_or_equiv
_atom_site_adp_type
_atom_site_occupancy
_atom_site_symmetry_multiplicity
_atom_site_calc_flag
_atom_site_refinement_flags
La1 La -0.10833(2) -0.025801(13) 0.299510(11) 0.02669(11) Uani 1 1 d .
S1 S 0.05679(9) -0.16055(6) 0.36337(5) 0.0290(3) Uani 1 1 d .
S2 S 0.0000 -0.39412(8) 0.2500 0.0348(4) Uani 1 2 d S
S3 S 0.07935(9) 0.10696(6) 0.36098(5) 0.0318(3) Uani 1 1 d .
S4 S 0.0000 0.34289(9) 0.2500 0.0401(5) Uani 1 2 d S
N1 N -0.1818(3) 0.0944(2) 0.31518(17) 0.0279(9) Uani 1 1 d .
N2 N -0.1434(3) 0.0038(2) 0.40006(16) 0.0282(9) Uani 1 1 d .
N3 N 0.3674(4) -0.0253(3) 0.4161(3) 0.0622(16) Uani 1 1 d .
N4 N 0.3374(4) 0.0871(3) 0.4693(2) 0.0592(15) Uani 1 1 d .
C1 C 0.0000 -0.1636(3) 0.2500 0.0238(13) Uani 1 2 d S
C2 C 0.0230(3) -0.2015(2) 0.29958(19) 0.0244(10) Uani 1 1 d .
C3 C 0.0226(3) -0.2708(2) 0.2991(2) 0.0275(10) Uani 1 1 d .
H3A H 0.0377 -0.2943 0.3321 0.033 Uiso 1 1 calc R
C4 C 0.0000 -0.3052(3) 0.2500 0.0289(15) Uani 1 2 d S
C5 C 0.0000 0.1120(3) 0.2500 0.0258(14) Uani 1 2 d S
C6 C 0.0321(3) 0.1496(2) 0.29862(19) 0.0267(10) Uani 1 1 d .
C7 C 0.0320(3) 0.2189(2) 0.2985(2) 0.0303(11) Uani 1 1 d .
H7A H 0.0537 0.2420 0.3313 0.036 Uiso 1 1 calc R
C8 C 0.0000 0.2545(3) 0.2500 0.0286(15) Uani 1 2 d S
C9 C -0.2070(4) 0.1380(3) 0.2741(2) 0.0366(12) Uani 1 1 d .
H9A H -0.2067 0.1238 0.2384 0.044 Uiso 1 1 calc R
C10 C -0.2338(4) 0.2038(3) 0.2822(3) 0.0465(15) Uani 1 1 d .
H10A H -0.2508 0.2325 0.2523 0.056 Uiso 1 1 calc R
C11 C -0.2350(4) 0.2255(3) 0.3330(3) 0.0502(16) Uani 1 1 d .
H11A H -0.2508 0.2698 0.3388 0.060 Uiso 1 1 calc R
C12 C -0.2127(4) 0.1815(3) 0.3772(3) 0.0386(13) Uani 1 1 d .
C13 C -0.2149(4) 0.2005(3) 0.4318(3) 0.0526(17) Uani 1 1 d .
H13A H -0.2327 0.2440 0.4387 0.063 Uiso 1 1 calc R
C14 C -0.1921(4) 0.1574(3) 0.4740(3) 0.0530(17) Uani 1 1 d .
H14A H -0.1934 0.1717 0.5095 0.064 Uiso 1 1 calc R
C15 C -0.1657(4) 0.0896(3) 0.4650(2) 0.0391(13) Uani 1 1 d .
C16 C -0.1427(4) 0.0427(3) 0.5079(2) 0.0487(16) Uani 1 1 d .
H16A H -0.1422 0.0554 0.5440 0.058 Uiso 1 1 calc R
C17 C -0.1211(4) -0.0215(3) 0.4961(2) 0.0457(14) Uani 1 1 d .
H17A H -0.1051 -0.0531 0.5240 0.055 Uiso 1 1 calc R
C18 C -0.1234(4) -0.0390(3) 0.4415(2) 0.0361(12) Uani 1 1 d .
H18A H -0.1102 -0.0831 0.4337 0.043 Uiso 1 1 calc R
C19 C -0.1640(3) 0.0679(3) 0.4117(2) 0.0311(11) Uani 1 1 d .
C20 C -0.1868(3) 0.1152(2) 0.3669(2) 0.0309(11) Uani 1 1 d .
C21 C 0.3834(5) -0.0812(5) 0.3907(4) 0.087(3) Uani 1 1 d .
H21A H 0.3744 -0.0812 0.3526 0.104 Uiso 1 1 calc R
C22 C 0.4139(7) -0.1410(5) 0.4200(6) 0.112(4) Uani 1 1 d .
H22A H 0.4266 -0.1790 0.4011 0.134 Uiso 1 1 calc R
C23 C 0.4245(7) -0.1427(5) 0.4757(7) 0.112(4) Uani 1 1 d .
H23A H 0.4427 -0.1823 0.4948 0.135 Uiso 1 1 calc R
C24 C 0.4081(5) -0.0854(4) 0.5042(4) 0.077(3) Uani 1 1 d .
C25 C 0.4180(6) -0.0801(6) 0.5631(4) 0.092(3) Uani 1 1 d .
H25A H 0.4362 -0.1178 0.5847 0.110 Uiso 1 1 calc R
C26 C 0.4021(6) -0.0231(6) 0.5876(4) 0.092(3) Uani 1 1 d .
H26A H 0.4104 -0.0219 0.6257 0.111 Uiso 1 1 calc R
C27 C 0.3729(5) 0.0357(4) 0.5567(3) 0.064(2) Uani 1 1 d .
C28 C 0.3537(5) 0.0974(6) 0.5793(3) 0.083(3) Uani 1 1 d .
H28A H 0.3602 0.1015 0.6172 0.100 Uiso 1 1 calc R
C29 C 0.3261(6) 0.1502(5) 0.5468(4) 0.087(3) Uani 1 1 d .
H29A H 0.3122 0.1907 0.5620 0.104 Uiso 1 1 calc R
C30 C 0.3183(6) 0.1449(5) 0.4915(4) 0.080(2) Uani 1 1 d .
H30A H 0.2996 0.1819 0.4691 0.096 Uiso 1 1 calc R
C31 C 0.3633(4) 0.0314(4) 0.4997(3) 0.0491(15) Uani 1 1 d .
C32 C 0.3798(4) -0.0278(3) 0.4714(3) 0.0552(17) Uani 1 1 d .
O1 O 0.0000 -0.0975(2) 0.2500 0.0288(10) Uani 1 2 d S
O2 O -0.0153(3) -0.10769(17) 0.36379(14) 0.0366(9) Uani 1 1 d .
O3 O 0.1521(3) -0.13279(19) 0.36601(15) 0.0401(9) Uani 1 1 d .
O4 O 0.0541(3) -0.20997(18) 0.40547(14) 0.0410(9) Uani 1 1 d .
O5 O -0.0118(9) -0.4155(4) 0.3021(4) 0.062(3) Uani 0.50 1 d P
O6 O -0.0838(6) -0.4149(4) 0.2671(5) 0.061(3) Uani 0.50 1 d P
O7 O 0.0881(6) -0.4120(3) 0.2949(3) 0.0410(18) Uani 0.50 1 d P
O8 O 0.0000 0.0460(2) 0.2500 0.0295(11) Uani 1 2 d S
O9 O 0.0197(3) 0.04813(18) 0.36314(15) 0.0375(9) Uani 1 1 d .
O10 O 0.0782(4) 0.1538(2) 0.40449(15) 0.0536(11) Uani 1 1 d .
O11 O 0.1770(3) 0.0871(2) 0.35742(16) 0.0454(10) Uani 1 1 d .
O12 O 0.0032(10) 0.3615(4) 0.3090(4) 0.070(3) Uani 0.50 1 d P
O13 O -0.0932(7) 0.3629(4) 0.2618(5) 0.061(3) Uani 0.50 1 d P
O14 O 0.0804(7) 0.3639(4) 0.2844(5) 0.058(3) Uani 0.50 1 d P
O1W O -0.1997(3) -0.1398(2) 0.2935(2) 0.0609(13) Uani 1 1 d .
O2W O -0.2997(3) -0.01950(19) 0.28868(19) 0.0500(11) Uani 1 1 d .
O3W O -0.1883(3) -0.0306(2) 0.19907(16) 0.0463(10) Uani 1 1 d .
O4W O 0.0650(4) 0.2047(3) 0.5121(2) 0.0827(16) Uani 1 1 d .
O5W O -0.1813(4) -0.2291(3) 0.3771(2) 0.0808(16) Uani 1 1 d .
O6W O 0.3562(4) 0.1376(3) 0.3607(2) 0.0717(14) Uani 1 1 d .

loop_
_atom_site_aniso_label
_atom_site_aniso_U_11
_atom_site_aniso_U_22
_atom_site_aniso_U_33
_atom_site_aniso_U_23
_atom_site_aniso_U_13
_atom_site_aniso_U_12
La1 0.03502(18) 0.02129(16) 0.02542(17) 0.00005(11) 0.01005(12) 0.00378(11)
S1 0.0381(7) 0.0258(6) 0.0218(6) -0.0010(5) 0.0030(5) 0.0054(5)
S2 0.0432(10) 0.0178(8) 0.0429(11) 0.000 0.0078(8) 0.000
S3 0.0394(7) 0.0312(7) 0.0235(6) 0.0027(5) 0.0036(5) -0.0024(5)
S4 0.0487(12) 0.0222(9) 0.0484(12) 0.000 0.0077(9) 0.000
N1 0.026(2) 0.028(2) 0.030(2) -0.0029(17) 0.0056(17) 0.0006(16)
N2 0.029(2) 0.032(2) 0.025(2) -0.0007(17) 0.0101(17) 0.0007(17)
N3 0.047(3) 0.079(4) 0.059(4) -0.014(3) 0.008(3) 0.006(3)
N4 0.071(4) 0.064(4) 0.044(3) 0.004(3) 0.014(3) 0.007(3)
C1 0.025(3) 0.021(3) 0.026(3) 0.000 0.008(3) 0.000
C2 0.024(2) 0.025(2) 0.024(2) 0.0021(18) 0.0036(18) 0.0011(17)
C3 0.033(3) 0.024(2) 0.026(3) 0.0043(19) 0.005(2) 0.0018(19)
C4 0.031(4) 0.025(4) 0.031(4) 0.000 0.006(3) 0.000
C5 0.034(4) 0.017(3) 0.030(4) 0.000 0.014(3) 0.000
C6 0.033(3) 0.028(3) 0.019(2) 0.0007(19) 0.0061(19) -0.0011(19)
C7 0.034(3) 0.028(3) 0.029(3) -0.006(2) 0.006(2) -0.002(2)
C8 0.033(4) 0.020(3) 0.031(4) 0.000 0.004(3) 0.000
C9 0.038(3) 0.030(3) 0.041(3) 0.006(2) 0.008(2) 0.002(2)
C10 0.041(3) 0.028(3) 0.067(4) 0.015(3) 0.005(3) 0.004(2)
C11 0.037(3) 0.028(3) 0.082(5) -0.008(3) 0.007(3) 0.004(2)
C12 0.030(3) 0.031(3) 0.057(4) -0.013(3) 0.012(2) 0.000(2)
C13 0.048(4) 0.039(3) 0.073(5) -0.030(3) 0.019(3) -0.001(3)
C14 0.045(3) 0.061(4) 0.055(4) -0.037(3) 0.015(3) -0.004(3)
C15 0.035(3) 0.052(4) 0.031(3) -0.015(3) 0.008(2) -0.002(2)
C16 0.037(3) 0.082(5) 0.029(3) -0.015(3) 0.010(2) -0.006(3)
C17 0.047(3) 0.067(4) 0.025(3) 0.005(3) 0.012(2) 0.002(3)
C18 0.037(3) 0.043(3) 0.030(3) 0.005(2) 0.011(2) 0.004(2)
C19 0.023(2) 0.039(3) 0.035(3) -0.010(2) 0.013(2) -0.003(2)
C20 0.027(2) 0.028(3) 0.039(3) -0.005(2) 0.009(2) 0.0002(19)
C21 0.047(4) 0.098(7) 0.112(7) -0.037(6) 0.010(4) -0.001(4)
C22 0.052(5) 0.072(7) 0.212(14) -0.046(9) 0.028(8) -0.006(4)
C23 0.052(5) 0.063(6) 0.221(14) 0.029(9) 0.026(8) -0.007(4)
C24 0.036(4) 0.062(5) 0.129(8) 0.029(5) 0.010(4) -0.008(3)
C25 0.051(5) 0.121(8) 0.097(8) 0.071(7) 0.000(5) -0.013(5)
C26 0.062(5) 0.147(10) 0.065(6) 0.043(7) 0.005(4) -0.023(6)
C27 0.036(3) 0.107(6) 0.047(4) 0.016(4) 0.006(3) -0.013(4)
C28 0.049(4) 0.160(10) 0.044(4) -0.028(5) 0.020(4) -0.020(5)
C29 0.068(6) 0.114(8) 0.084(7) -0.024(6) 0.028(5) 0.001(5)
C30 0.084(6) 0.084(6) 0.075(6) -0.001(5) 0.025(5) 0.012(5)
C31 0.037(3) 0.074(5) 0.037(3) 0.010(3) 0.009(3) -0.003(3)
C32 0.030(3) 0.061(4) 0.073(5) 0.013(4) 0.007(3) 0.002(3)
O1 0.040(3) 0.021(2) 0.026(3) 0.000 0.007(2) 0.000
O2 0.050(2) 0.033(2) 0.0271(19) -0.0033(15) 0.0092(16) 0.0165(16)
O3 0.039(2) 0.042(2) 0.036(2) -0.0084(17) -0.0011(16) -0.0059(17)
O4 0.062(3) 0.035(2) 0.0246(19) 0.0056(15) 0.0064(17) 0.0103(18)
O5 0.112(9) 0.033(5) 0.038(5) 0.014(4) 0.012(5) 0.000(5)
O6 0.039(5) 0.032(5) 0.118(9) 0.000(5) 0.027(5) -0.004(4)
O7 0.051(5) 0.025(4) 0.044(5) 0.009(3) 0.003(4) 0.012(3)
O8 0.043(3) 0.015(2) 0.032(3) 0.000 0.011(2) 0.000
O9 0.042(2) 0.038(2) 0.031(2) 0.0106(16) 0.0049(16) -0.0086(16)
O10 0.093(3) 0.041(2) 0.024(2) -0.0024(17) 0.006(2) -0.002(2)
O11 0.035(2) 0.049(2) 0.048(2) 0.0145(19) 0.0011(18) -0.0004(17)
O12 0.132(10) 0.037(5) 0.041(5) -0.011(4) 0.013(6) 0.002(6)
O13 0.059(6) 0.037(5) 0.086(8) -0.005(5) 0.016(6) 0.009(4)
O14 0.054(6) 0.025(4) 0.079(7) -0.001(5) -0.024(5) -0.013(4)
O1W 0.048(3) 0.033(2) 0.096(4) 0.003(2) 0.002(2) -0.0002(18)
O2W 0.035(2) 0.036(2) 0.077(3) -0.007(2) 0.008(2) 0.0016(17)
O3W 0.047(2) 0.055(3) 0.034(2) 0.0000(18) 0.0001(18) 0.0040(19)
O4W 0.100(4) 0.083(4) 0.070(4) -0.005(3) 0.027(3) -0.004(3)
O5W 0.080(4) 0.075(4) 0.088(4) 0.017(3) 0.019(3) -0.010(3)
O6W 0.063(3) 0.079(4) 0.070(3) 0.001(3) 0.005(3) -0.019(3)

loop_
_atom_type_symbol
_atom_type_description
_atom_type_scat_dispersion_real
_atom_type_scat_dispersion_imag
_atom_type_scat_source
C C 0.0033 0.0016 'International Tables Vol C Tables 4.2.6.8 and 6.1.1.4'
H H 0.0000 0.0000 'International Tables Vol C Tables 4.2.6.8 and 6.1.1.4'
N N 0.0061 0.0033 'International Tables Vol C Tables 4.2.6.8 and 6.1.1.4'
O O 0.0106 0.0060 'International Tables Vol C Tables 4.2.6.8 and 6.1.1.4'
S S 0.1246 0.1234 'International Tables Vol C Tables 4.2.6.8 and 6.1.1.4'
La La -0.2871 2.4523 'International Tables Vol C Tables 4.2.6.8 and 6.1.1.4'

loop_
_geom_angle_atom_site_label_1
_geom_angle_atom_site_label_2
_geom_angle_atom_site_label_3
_geom_angle
_geom_angle_site_symmetry_1
_geom_angle_site_symmetry_3
O2 La1 O3W 133.32(12) . .
O2 La1 O1 69.61(10) . .
O3W La1 O1 72.37(10) . .
O2 La1 O8 112.73(11) . .
O3W La1 O8 74.89(10) . .
O1 La1 O8 67.31(12) . .
O2 La1 O9 76.84(12) . .
O3W La1 O9 137.43(12) . .
O1 La1 O9 101.34(10) . .
O8 La1 O9 64.40(9) . .
O2 La1 O1W 69.47(13) . .
O3W La1 O1W 78.15(14) . .
O1 La1 O1W 79.88(13) . .
O8 La1 O1W 142.40(13) . .
O9 La1 O1W 143.57(13) . .
O2 La1 O2W 119.40(13) . .
O3W La1 O2W 70.31(14) . .
O1 La1 O2W 131.80(10) . .
O8 La1 O2W 127.87(11) . .
O9 La1 O2W 126.79(13) . .
O1W La1 O2W 63.58(13) . .
O2 La1 N1 132.21(12) . .
O3W La1 N1 93.99(13) . .
O1 La1 N1 148.40(12) . .
O8 La1 N1 81.78(12) . .
O9 La1 N1 69.20(12) . .
O1W La1 N1 126.12(13) . .
O2W La1 N1 63.65(12) . .
O2 La1 N2 73.91(12) . .
O3W La1 N2 142.25(13) . .
O1 La1 N2 142.95(9) . .
O8 La1 N2 123.76(11) . .
O9 La1 N2 63.48(12) . .
O1W La1 N2 93.47(14) . .
O2W La1 N2 73.01(13) . .
N1 La1 N2 61.31(12) . .
O4 S1 O3 113.1(2) . .
O4 S1 O2 111.4(2) . .
O3 S1 O2 111.4(2) . .
O4 S1 C2 106.9(2) . .
O3 S1 C2 107.3(2) . .
O2 S1 C2 106.3(2) . .
O6 S2 O6 145.5(7) . 2
O6 S2 O5 50.4(6) . .
O6 S2 O5 117.3(6) 2 .
O6 S2 O5 117.3(6) . 2
O6 S2 O5 50.4(6) 2 2
O5 S2 O5 144.7(7) . 2
O6 S2 O7 108.7(5) . .
O6 S2 O7 62.7(5) 2 .
O5 S2 O7 59.5(5) . .
O5 S2 O7 111.5(5) 2 .
O6 S2 O7 62.7(5) . 2
O6 S2 O7 108.7(5) 2 2
O5 S2 O7 111.5(5) . 2
O5 S2 O7 59.5(5) 2 2
O7 S2 O7 153.0(6) . 2
O6 S2 C4 107.2(3) . .
O6 S2 C4 107.2(3) 2 .
O5 S2 C4 107.7(4) . .
O5 S2 C4 107.7(4) 2 .
O7 S2 C4 103.5(3) . .
O7 S2 C4 103.5(3) 2 .
O10 S3 O9 113.8(3) . .
O10 S3 O11 112.5(3) . .
O9 S3 O11 110.2(2) . .
O10 S3 C6 106.5(2) . .
O9 S3 C6 107.7(2) . .
O11 S3 C6 105.6(2) . .
O14 S4 O14 143.6(7) 2 .
O14 S4 O13 50.4(6) 2 .
O14 S4 O13 117.8(6) . .
O14 S4 O13 117.8(6) 2 2
O14 S4 O13 50.4(6) . 2
O13 S4 O13 148.3(7) . 2
O14 S4 O12 113.3(6) 2 .
O14 S4 O12 56.6(6) . .
O13 S4 O12 65.5(6) . .
O13 S4 O12 106.3(6) 2 .
O14 S4 O12 56.6(6) 2 2
O14 S4 O12 113.3(6) . 2
O13 S4 O12 106.3(6) . 2
O13 S4 O12 65.5(6) 2 2
O12 S4 O12 151.4(7) . 2
O14 S4 C8 108.2(4) 2 .
O14 S4 C8 108.2(4) . .
O13 S4 C8 105.9(4) . .
O13 S4 C8 105.9(4) 2 .
O12 S4 C8 104.3(4) . .
O12 S4 C8 104.3(4) 2 .
C9 N1 C20 117.7(4) . .
C9 N1 La1 121.7(3) . .
C20 N1 La1 120.4(3) . .
C18 N2 C19 117.7(4) . .
C18 N2 La1 121.7(3) . .
C19 N2 La1 119.3(3) . .
C21 N3 C32 117.0(8) . .
C30 N4 C31 122.4(7) . .
O1 C1 C2 122.2(3) . .
O1 C1 C2 122.2(3) . 2
C2 C1 C2 115.7(6) . 2
C3 C2 C1 121.6(4) . .
C3 C2 S1 118.2(3) . .
C1 C2 S1 120.1(4) . .
C4 C3 C2 120.4(5) . .
C4 C3 H3A 119.8 . .
C2 C3 H3A 119.8 . .
C3 C4 C3 120.3(6) . 2
C3 C4 S2 119.9(3) . .
C3 C4 S2 119.9(3) 2 .
O8 C5 C6 122.0(3) . .
O8 C5 C6 122.0(3) . 2
C6 C5 C6 115.9(6) . 2
C7 C6 C5 122.0(4) . .
C7 C6 S3 118.8(4) . .
C5 C6 S3 119.2(4) . .
C6 C7 C8 120.8(5) . .
C6 C7 H7A 119.6 . .
C8 C7 H7A 119.6 . .
C7 C8 C7 118.6(6) . 2
C7 C8 S4 120.7(3) . .
C7 C8 S4 120.7(3) 2 .
N1 C9 C10 123.0(5) . .
N1 C9 H9A 118.5 . .
C10 C9 H9A 118.5 . .
C11 C10 C9 119.8(6) . .
C11 C10 H10A 120.1 . .
C9 C10 H10A 120.1 . .
C10 C11 C12 119.6(5) . .
C10 C11 H11A 120.2 . .
C12 C11 H11A 120.2 . .
C11 C12 C20 118.5(5) . .
C11 C12 C13 122.7(5) . .
C20 C12 C13 118.8(6) . .
C14 C13 C12 121.8(5) . .
C14 C13 H13A 119.1 . .
C12 C13 H13A 119.1 . .
C13 C14 C15 120.8(6) . .
C13 C14 H14A 119.6 . .
C15 C14 H14A 119.6 . .
C19 C15 C16 117.7(5) . .
C19 C15 C14 119.7(6) . .
C16 C15 C14 122.5(5) . .
C17 C16 C15 119.4(5) . .
C17 C16 H16A 120.3 . .
C15 C16 H16A 120.3 . .
C16 C17 C18 118.8(6) . .
C16 C17 H17A 120.6 . .
C18 C17 H17A 120.6 . .
N2 C18 C17 123.6(5) . .
N2 C18 H18A 118.2 . .
C17 C18 H18A 118.2 . .
N2 C19 C15 122.7(5) . .
N2 C19 C20 118.5(4) . .
C15 C19 C20 118.8(5) . .
N1 C20 C12 121.3(5) . .
N1 C20 C19 118.6(4) . .
C12 C20 C19 120.0(5) . .
N3 C21 C22 122.0(10) . .
N3 C21 H21A 119.0 . .
C22 C21 H21A 119.0 . .
C23 C22 C21 120.1(10) . .
C23 C22 H22A 120.0 . .
C21 C22 H22A 120.0 . .
C22 C23 C24 120.0(11) . .
C22 C23 H23A 120.0 . .
C24 C23 H23A 120.0 . .
C23 C24 C32 115.7(10) . .
C23 C24 C25 125.7(10) . .
C32 C24 C25 118.6(9) . .
C26 C25 C24 122.3(9) . .
C26 C25 H25A 118.9 . .
C24 C25 H25A 118.9 . .
C25 C26 C27 121.4(9) . .
C25 C26 H26A 119.3 . .
C27 C26 H26A 119.3 . .
C31 C27 C28 118.2(7) . .
C31 C27 C26 116.9(8) . .
C28 C27 C26 124.8(9) . .
C29 C28 C27 120.5(8) . .
C29 C28 H28A 119.8 . .
C27 C28 H28A 119.8 . .
C28 C29 C30 120.1(9) . .
C28 C29 H29A 120.0 . .
C30 C29 H29A 120.0 . .
N4 C30 C29 120.4(9) . .
N4 C30 H30A 119.8 . .
C29 C30 H30A 119.8 . .
N4 C31 C27 118.3(7) . .
N4 C31 C32 117.4(6) . .
C27 C31 C32 124.2(7) . .
N3 C32 C24 125.2(8) . .
N3 C32 C31 118.3(6) . .
C24 C32 C31 116.5(8) . .
C1 O1 La1 123.63(8) . .
C1 O1 La1 123.63(8) . 2
La1 O1 La1 112.74(16) . 2
S1 O2 La1 138.6(2) . .
O6 O5 S2 64.7(6) . .
O6 O5 O7 127.6(9) . .
S2 O5 O7 64.6(5) . .
O5 O6 S2 65.0(6) . .
O5 O6 O7 125.7(9) . 2
S2 O6 O7 62.9(5) . 2
O5 O7 O6 106.4(6) . 2
O5 O7 S2 55.9(4) . .
O6 O7 S2 54.5(4) 2 .
C5 O8 La1 123.68(8) . .
C5 O8 La1 123.68(8) . 2
La1 O8 La1 112.64(16) . 2
S3 O9 La1 140.6(2) . .
S3 O11 O6W 142.0(3) . .
O14 O12 S4 55.7(5) . .
O14 O12 O13 108.3(8) . .
S4 O12 O13 56.1(5) . .
O14 O13 S4 59.5(6) 2 .
O14 O13 O12 115.2(9) 2 .
S4 O13 O12 58.4(5) . .
O13 O14 S4 70.1(7) 2 .
O13 O14 O12 136.4(10) 2 .
S4 O14 O12 67.7(6) . .
La1 O1W O5W 124.3(2) . .
La1 O1W O2W 59.25(12) . .
O5W O1W O2W 124.8(3) . .
La1 O2W O7 129.0(2) . 3_455
La1 O2W O1W 57.17(12) . .
O7 O2W O1W 171.0(3) 3_455 .
La1 O3W O3 121.08(17) . 2
La1 O3W O11 114.22(17) . 2
O3 O3W O11 107.47(18) 2 2
O1W O5W O6W 120.9(3) . 3_445
O11 O6W O5 124.2(3) . 3

loop_
_geom_bond_atom_site_label_1
_geom_bond_atom_site_label_2
_geom_bond_distance
_geom_bond_site_symmetry_2
La1 O2 2.467(3) .
La1 O3W 2.518(4) .
La1 O1 2.585(3) .
La1 O8 2.586(2) .
La1 O9 2.602(4) .
La1 O1W 2.607(4) .
La1 O2W 2.666(4) .
La1 N1 2.676(4) .
La1 N2 2.709(4) .
S1 O4 1.444(4) .
S1 O3 1.446(4) .
S1 O2 1.469(3) .
S1 C2 1.759(5) .
S2 O6 1.401(8) .
S2 O6 1.401(8) 2
S2 O5 1.405(8) .
S2 O5 1.405(8) 2
S2 O7 1.533(7) .
S2 O7 1.533(7) 2
S2 C4 1.776(7) .
S3 O10 1.432(4) .
S3 O9 1.453(4) .
S3 O11 1.457(4) .
S3 C6 1.772(5) .
S4 O14 1.341(8) 2
S4 O14 1.341(8) .
S4 O13 1.464(10) .
S4 O13 1.464(10) 2
S4 O12 1.502(9) .
S4 O12 1.502(9) 2
S4 C8 1.766(7) .
N1 C9 1.332(6) .
N1 C20 1.365(6) .
N2 C18 1.321(6) .
N2 C19 1.357(6) .
N3 C21 1.322(10) .
N3 C32 1.349(9) .
N4 C30 1.331(10) .
N4 C31 1.353(8) .
C1 O1 1.320(7) .
C1 C2 1.425(5) .
C1 C2 1.425(5) 2
C2 C3 1.384(6) .
C3 C4 1.377(6) .
C3 H3A 0.9300 .
C4 C3 1.377(6) 2
C5 O8 1.318(7) .
C5 C6 1.414(6) .
C5 C6 1.414(6) 2
C6 C7 1.385(7) .
C7 C8 1.391(6) .
C7 H7A 0.9300 .
C8 C7 1.391(6) 2
C9 C10 1.393(8) .
C9 H9A 0.9300 .
C10 C11 1.339(9) .
C10 H10A 0.9300 .
C11 C12 1.389(9) .
C11 H11A 0.9300 .
C12 C20 1.412(7) .
C12 C13 1.416(8) .
C13 C14 1.342(9) .
C13 H13A 0.9300 .
C14 C15 1.434(8) .
C14 H14A 0.9300 .
C15 C19 1.397(7) .
C15 C16 1.405(8) .
C16 C17 1.365(9) .
C16 H16A 0.9300 .
C17 C18 1.395(8) .
C17 H17A 0.9300 .
C18 H18A 0.9300 .
C19 C20 1.443(7) .
C21 C22 1.418(14) .
C21 H21A 0.9300 .
C22 C23 1.361(15) .
C22 H22A 0.9300 .
C23 C24 1.389(14) .
C23 H23A 0.9300 .
C24 C32 1.418(10) .
C24 C25 1.445(13) .
C25 C26 1.330(14) .
C25 H25A 0.9300 .
C26 C27 1.417(12) .
C26 H26A 0.9300 .
C27 C31 1.396(9) .
C27 C28 1.403(12) .
C28 C29 1.338(12) .
C28 H28A 0.9300 .
C29 C30 1.357(12) .
C29 H29A 0.9300 .
C30 H30A 0.9300 .
C31 C32 1.420(9) .
O1 La1 2.585(3) 2
O5 O6 1.194(12) .
O5 O7 1.462(14) .
O6 O7 1.530(13) 2
O7 O6 1.530(13) 2
O8 La1 2.586(2) 2
O11 O6W 2.712(6) .
O12 O14 1.355(15) .
O12 O13 1.604(15) .
O13 O14 1.199(14) 2
O14 O13 1.199(14) 2
O1W O5W 2.708(7) .
O1W O2W 2.778(6) .
O2W O7 2.692(8) 3_455
O3W O3 2.717(6) 2
O3W O11 2.758(6) 2
O5W O6W 2.761(8) 3_445
O6W O5 2.799(12) 3
